data_4505267
loop_
_publ_author_name
'Jung, Ok-Sang'
'Kim, Yun Ju'
'Lee, Young-A'
'Kang, Shin Won'
'Choi, Sung Nak'

_publ_section_title
;
 Tunable Transannular Silver&#x2212;Silver Interaction in Molecular
 Rectangles
;
_journal_issue 1
_journal_name_full 'Crystal Growth &amp; Design'
_journal_page_first 23
_journal_paper_doi 10.1021/cg0341048
_journal_volume 4
_journal_year 2004
_chemical_formula_sum 'C28 H40 Ag2 F12 N4 O2 P2 Si4'
_chemical_formula_weight 1082.68
_chemical_name_systematic
; 
 ? 
;
_space_group_IT_number 15
_symmetry_cell_setting monoclinic
_symmetry_space_group_name_Hall '-C 2yc'
_symmetry_space_group_name_H-M 'C 1 2/c 1'
_atom_sites_solution_hydrogens geom
_atom_sites_solution_primary direct
_atom_sites_solution_secondary difmap
_audit_creation_method SHELXL-97
_cell_angle_alpha 90.00
_cell_angle_beta 107.01(3)
_cell_angle_gamma 90.00
_cell_formula_units_Z 4
_cell_length_a 19.647(5)
_cell_length_b 8.933(3)
_cell_length_c 25.427(5)
_cell_measurement_temperature 293(2)
_cell_volume 4267(2)
_computing_cell_refinement 'Bruker SMART'
_computing_data_collection 'Bruker SMART'
_computing_data_reduction 'Bruker SHELXTL'
_computing_molecular_graphics 'Bruker SHELXTL'
_computing_publication_material 'Bruker SHELXTL'
_computing_structure_refinement 'SHELXL-97 (Sheldrick, 1997)'
_computing_structure_solution 'SHELXS-97 (Sheldrick, 1990)'
_diffrn_ambient_temperature 293(2)
_diffrn_measured_fraction_theta_full 0.502
_diffrn_measured_fraction_theta_max 0.502
_diffrn_measurement_device_type 'CCD area detector'
_diffrn_measurement_method 'phi and omega scans'
_diffrn_radiation_monochromator graphite
_diffrn_radiation_source 'fine-focus sealed tube'
_diffrn_radiation_type MoK\a
_diffrn_radiation_wavelength 0.71073
_diffrn_reflns_av_R_equivalents 0.1013
_diffrn_reflns_av_sigmaI/netI 0.0450
_diffrn_reflns_limit_h_max 23
_diffrn_reflns_limit_h_min 0
_diffrn_reflns_limit_k_max 10
_diffrn_reflns_limit_k_min 0
_diffrn_reflns_limit_l_max 28
_diffrn_reflns_limit_l_min -30
_diffrn_reflns_number 1957
_diffrn_reflns_theta_full 25.06
_diffrn_reflns_theta_max 25.06
_diffrn_reflns_theta_min 1.68
_exptl_absorpt_coefficient_mu 1.189
_exptl_crystal_colour colorless
_exptl_crystal_density_diffrn 1.685
_exptl_crystal_density_method 'not measured'
_exptl_crystal_description 'parallele piped'
_exptl_crystal_F_000 2160
_exptl_crystal_size_max 0.3
_exptl_crystal_size_mid 0.2
_exptl_crystal_size_min 0.1
_refine_diff_density_max 1.211
_refine_diff_density_min -0.584
_refine_diff_density_rms 0.131
_refine_ls_extinction_method none
_refine_ls_goodness_of_fit_ref 1.216
_refine_ls_hydrogen_treatment mixed
_refine_ls_matrix_type full
_refine_ls_number_parameters 271
_refine_ls_number_reflns 1898
_refine_ls_number_restraints 6
_refine_ls_restrained_S_all 1.214
_refine_ls_R_factor_all 0.0823
_refine_ls_R_factor_gt 0.0771
_refine_ls_shift/su_max 0.012
_refine_ls_shift/su_mean 0.001
_refine_ls_structure_factor_coef Fsqd
_refine_ls_weighting_details 'calc w=1/[\s^2^(Fo^2^)+(0.1431P)^2^+10.9085P] where P=(Fo^2^+2Fc^2^)/3'
_refine_ls_weighting_scheme calc
_refine_ls_wR_factor_gt 0.2132
_refine_ls_wR_factor_ref 0.2193
_reflns_number_gt 1768
_reflns_number_total 1898
_reflns_threshold_expression >2sigma(I)
_cod_data_source_file cg0341048si20030726_100740.cif
_cod_data_source_block compound_3
_cod_depositor_comments
;
The following automatic conversions were performed:

'_symmetry_cell_setting' value 'Monoclinic' changed to 'monoclinic'
according to /home/saulius/struct/CIF-dictionaries/cif_core.dic
dictionary named 'cif_core.dic' version 2.4.1 from 2010-06-29.

Automatic conversion script
Id: cif_fix_values 1715 2011-07-08 13:25:40Z adriana 
;
_cod_original_sg_symbol_H-M C2/c
_cod_database_code 4505267

loop_
_symmetry_equiv_pos_as_xyz
'x, y, z'
'-x, y, -z+1/2'
'x+1/2, y+1/2, z'
'-x+1/2, y+1/2, -z+1/2'
'-x, -y, -z'
'x, -y, z-1/2'
'-x+1/2, -y+1/2, -z'
'x+1/2, -y+1/2, z-1/2'

loop_
_atom_site_label
_atom_site_type_symbol
_atom_site_fract_x
_atom_site_fract_y
_atom_site_fract_z
_atom_site_U_iso_or_equiv
_atom_site_adp_type
_atom_site_occupancy
_atom_site_symmetry_multiplicity
_atom_site_calc_flag
_atom_site_refinement_flags
_atom_site_disorder_assembly
_atom_site_disorder_group
Ag1 Ag 0.70548(7) 0.41877(17) 0.96498(5) 0.0866(6) Uani 1 1 d . . .
Si1 Si 0.8652(2) 0.2258(6) 0.77057(15) 0.0727(13) Uani 1 1 d . . .
Si2 Si 0.5467(2) 0.5419(6) 1.16410(16) 0.0755(13) Uani 1 1 d . . .
O1 O 0.9225(7) 0.1006(17) 0.7967(5) 0.129(6) Uani 1 1 d . . .
N1 N 0.7572(6) 0.3629(15) 0.9050(5) 0.069(3) Uani 1 1 d . . .
N2 N 0.6467(6) 0.4700(15) 1.0197(5) 0.069(3) Uani 1 1 d . . .
C1 C 0.8167(9) 0.4245(18) 0.9031(6) 0.080(4) Uani 1 1 d . . .
H1 H 0.8373 0.4960 0.9296 0.096 Uiso 1 1 calc R . .
C2 C 0.8510(7) 0.3904(16) 0.8644(5) 0.071(4) Uani 1 1 d . . .
H2 H 0.8930 0.4387 0.8647 0.086 Uiso 1 1 calc R . .
C3 C 0.8213(6) 0.2813(15) 0.8244(5) 0.057(3) Uani 1 1 d . . .
C4 C 0.7602(7) 0.2197(17) 0.8280(6) 0.073(4) Uani 1 1 d . . .
H4 H 0.7385 0.1462 0.8027 0.087 Uiso 1 1 calc R . .
C5 C 0.7286(7) 0.2608(18) 0.8673(7) 0.078(4) Uani 1 1 d . . .
H5 H 0.6860 0.2157 0.8676 0.094 Uiso 1 1 calc R . .
C6 C 0.7988(9) 0.161(3) 0.7089(7) 0.117(7) Uani 1 1 d . . .
H6A H 0.8217 0.1335 0.6818 0.175 Uiso 1 1 calc R . .
H6B H 0.7652 0.2401 0.6947 0.175 Uiso 1 1 calc R . .
H6C H 0.7743 0.0762 0.7177 0.175 Uiso 1 1 calc R . .
C7 C 0.9104(12) 0.390(3) 0.7528(9) 0.145(10) Uani 1 1 d . . .
H7A H 0.9460 0.4251 0.7849 0.217 Uiso 1 1 calc R . .
H7B H 0.8762 0.4683 0.7390 0.217 Uiso 1 1 calc R . .
H7C H 0.9324 0.3632 0.7250 0.217 Uiso 1 1 calc R . .
C8 C 0.5952(8) 0.3877(19) 1.0252(6) 0.078(5) Uani 1 1 d . . .
H8 H 0.5806 0.3080 1.0010 0.094 Uiso 1 1 calc R . .
C9 C 0.5596(7) 0.4095(19) 1.0649(6) 0.078(4) Uani 1 1 d . . .
H9 H 0.5214 0.3488 1.0656 0.094 Uiso 1 1 calc R . .
C10 C 0.5820(7) 0.5226(16) 1.1029(5) 0.060(3) Uani 1 1 d U . .
C11 C 0.6351(8) 0.6153(19) 1.0954(6) 0.079(5) Uani 1 1 d . . .
H11 H 0.6497 0.6983 1.1180 0.095 Uiso 1 1 calc R . .
C12 C 0.6658(10) 0.585(2) 1.0552(8) 0.092(5) Uani 1 1 d . . .
H12 H 0.7022 0.6475 1.0520 0.111 Uiso 1 1 calc R . .
C13 C 0.4488(7) 0.530(2) 1.1433(7) 0.088(5) Uani 1 1 d . . .
H13A H 0.4339 0.4378 1.1238 0.132 Uiso 1 1 calc R . .
H13B H 0.4289 0.6128 1.1199 0.132 Uiso 1 1 calc R . .
H13C H 0.4326 0.5321 1.1754 0.132 Uiso 1 1 calc R . .
C14 C 0.5758(9) 0.719(3) 1.2001(7) 0.129(8) Uani 1 1 d . . .
H14A H 0.5576 0.7260 1.2312 0.193 Uiso 1 1 calc R . .
H14B H 0.5583 0.8008 1.1756 0.193 Uiso 1 1 calc R . .
H14C H 0.6269 0.7218 1.2126 0.193 Uiso 1 1 calc R . .
P1 P 0.8996(3) 0.5426(7) 1.0735(2) 0.1019(19) Uani 1 1 d . . .
F1 F 0.8497(10) 0.568(3) 1.1078(9) 0.225(10) Uani 1 1 d . A .
F2 F 0.9571(10) 0.638(3) 1.1085(7) 0.209(8) Uani 1 1 d . A .
F3 F 0.8544(11) 0.4067(18) 1.0464(6) 0.195(7) Uani 1 1 d . A .
F4A F 0.920(2) 0.442(4) 1.1282(10) 0.148(11) Uani 0.50 1 d P A 1
F5A F 0.879(4) 0.704(6) 1.060(3) 0.29(3) Uani 0.50 1 d P A 1
F6A F 0.914(3) 0.598(6) 1.0242(14) 0.18(3) Uani 0.50 1 d P A 1
F4B F 0.963(3) 0.425(5) 1.090(3) 0.24(2) Uani 0.50 1 d P A 2
F5B F 0.828(2) 0.616(4) 1.0272(16) 0.164(12) Uani 0.50 1 d P A 2
F6B F 0.940(3) 0.507(8) 1.032(3) 0.23(4) Uani 0.50 1 d P A 2

loop_
_atom_site_aniso_label
_atom_site_aniso_U_11
_atom_site_aniso_U_22
_atom_site_aniso_U_33
_atom_site_aniso_U_23
_atom_site_aniso_U_13
_atom_site_aniso_U_12
Ag1 0.0846(9) 0.1232(12) 0.0627(7) 0.0107(7) 0.0384(6) 0.0233(8)
Si1 0.054(2) 0.115(4) 0.0486(19) -0.001(2) 0.0148(16) 0.010(2)
Si2 0.061(2) 0.113(4) 0.055(2) -0.007(2) 0.0207(18) 0.021(2)
O1 0.120(10) 0.205(15) 0.076(7) 0.046(8) 0.052(7) 0.095(10)
N1 0.066(7) 0.090(9) 0.062(7) 0.006(6) 0.033(6) -0.002(7)
N2 0.069(8) 0.084(9) 0.058(7) 0.004(6) 0.022(6) 0.007(7)
C1 0.097(12) 0.086(11) 0.051(8) -0.003(8) 0.013(8) -0.006(10)
C2 0.063(8) 0.103(12) 0.051(7) -0.001(8) 0.023(7) -0.021(8)
C3 0.051(7) 0.071(9) 0.045(7) -0.003(7) 0.008(6) 0.005(7)
C4 0.053(8) 0.086(11) 0.082(10) -0.017(8) 0.024(7) -0.012(8)
C5 0.054(8) 0.082(11) 0.101(12) -0.004(10) 0.027(9) -0.004(8)
C6 0.089(12) 0.166(19) 0.081(12) -0.045(12) 0.003(9) 0.020(13)
C7 0.132(17) 0.22(3) 0.101(14) -0.034(16) 0.067(13) -0.074(17)
C8 0.072(9) 0.112(14) 0.054(8) -0.001(8) 0.023(7) 0.007(9)
C9 0.063(9) 0.114(13) 0.063(8) -0.015(9) 0.028(7) -0.015(9)
C10 0.058(7) 0.074(9) 0.049(7) 0.004(7) 0.019(6) 0.010(7)
C11 0.076(10) 0.105(13) 0.060(8) -0.007(8) 0.024(8) 0.004(9)
C12 0.100(12) 0.098(13) 0.097(12) 0.004(11) 0.057(10) -0.011(11)
C13 0.059(9) 0.102(13) 0.112(13) -0.012(10) 0.039(9) 0.009(9)
C14 0.098(13) 0.21(3) 0.083(12) -0.045(14) 0.040(11) -0.031(14)
P1 0.102(4) 0.127(5) 0.079(3) -0.028(3) 0.031(3) -0.054(4)
F1 0.169(16) 0.32(3) 0.22(2) -0.101(19) 0.105(15) -0.039(17)
F2 0.183(15) 0.27(2) 0.168(14) -0.059(14) 0.037(12) -0.107(16)
F3 0.267(19) 0.175(14) 0.143(12) -0.047(10) 0.059(12) -0.118(13)
F4A 0.16(3) 0.18(3) 0.082(16) -0.012(17) 0.011(16) -0.03(2)
F5A 0.35(8) 0.15(4) 0.32(7) 0.09(4) 0.00(7) 0.06(5)
F6A 0.29(7) 0.18(5) 0.078(17) -0.01(2) 0.06(2) -0.07(4)
F4B 0.17(4) 0.20(4) 0.27(6) 0.01(4) -0.05(4) 0.06(3)
F5B 0.16(3) 0.16(3) 0.18(3) 0.04(2) 0.06(2) -0.02(2)
F6B 0.19(4) 0.29(8) 0.29(7) -0.14(6) 0.20(5) -0.10(5)

loop_
_atom_type_symbol
_atom_type_description
_atom_type_scat_dispersion_real
_atom_type_scat_dispersion_imag
_atom_type_scat_source
Ag Ag -0.8971 1.1015 'International Tables Vol C Tables 4.2.6.8 and 6.1.1.4'
Si Si 0.0817 0.0704 'International Tables Vol C Tables 4.2.6.8 and 6.1.1.4'
C C 0.0033 0.0016 'International Tables Vol C Tables 4.2.6.8 and 6.1.1.4'
H H 0.0000 0.0000 'International Tables Vol C Tables 4.2.6.8 and 6.1.1.4'
O O 0.0106 0.0060 'International Tables Vol C Tables 4.2.6.8 and 6.1.1.4'
N N 0.0061 0.0033 'International Tables Vol C Tables 4.2.6.8 and 6.1.1.4'
P P 0.1023 0.0942 'International Tables Vol C Tables 4.2.6.8 and 6.1.1.4'
F F 0.0171 0.0103 'International Tables Vol C Tables 4.2.6.8 and 6.1.1.4'

loop_
_geom_angle_atom_site_label_1
_geom_angle_atom_site_label_2
_geom_angle_atom_site_label_3
_geom_angle
_geom_angle_site_symmetry_1
_geom_angle_site_symmetry_3
N2 Ag1 N1 175.5(5) . .
O1 Si1 C6 112.4(9) . .
O1 Si1 C7 109.4(10) . .
C6 Si1 C7 108.5(10) . .
O1 Si1 C3 107.5(6) . .
C6 Si1 C3 110.1(7) . .
C7 Si1 C3 108.9(8) . .
O1 Si2 C14 111.3(10) 7_657 .
O1 Si2 C13 107.5(8) 7_657 .
C14 Si2 C13 110.0(8) . .
O1 Si2 C10 105.9(6) 7_657 .
C14 Si2 C10 110.8(8) . .
C13 Si2 C10 111.2(7) . .
Si1 O1 Si2 154.5(8) . 7_657
C1 N1 C5 117.4(13) . .
C1 N1 Ag1 123.2(11) . .
C5 N1 Ag1 119.3(10) . .
C8 N2 C12 115.8(13) . .
C8 N2 Ag1 123.2(11) . .
C12 N2 Ag1 120.7(10) . .
N1 C1 C2 124.2(14) . .
C1 C2 C3 118.9(13) . .
C4 C3 C2 115.1(12) . .
C4 C3 Si1 123.2(10) . .
C2 C3 Si1 121.7(10) . .
C3 C4 C5 122.8(14) . .
N1 C5 C4 121.6(13) . .
N2 C8 C9 124.9(15) . .
C10 C9 C8 118.9(14) . .
C9 C10 C11 116.1(12) . .
C9 C10 Si2 121.7(11) . .
C11 C10 Si2 122.1(11) . .
C12 C11 C10 120.1(15) . .
N2 C12 C11 124.0(15) . .
F6A P1 F2 91(2) . .
F6A P1 F1 141(3) . .
F2 P1 F1 94.3(10) . .
F6A P1 F5A 66(3) . .
F2 P1 F5A 72(3) . .
F1 P1 F5A 79(3) . .
F6A P1 F6B 37(3) . .
F2 P1 F6B 94(2) . .
F1 P1 F6B 171(2) . .
F5A P1 F6B 102(4) . .
F6A P1 F3 97(2) . .
F2 P1 F3 163.1(13) . .
F1 P1 F3 89.4(10) . .
F5A P1 F3 125(3) . .
F6B P1 F3 83(2) . .
F6A P1 F4B 97(3) . .
F2 P1 F4B 79.7(18) . .
F1 P1 F4B 122(3) . .
F5A P1 F4B 146(3) . .
F6B P1 F4B 61(3) . .
F3 P1 F4B 84.4(18) . .
F6A P1 F4A 151(3) . .
F2 P1 F4A 81.6(14) . .
F1 P1 F4A 67.6(15) . .
F5A P1 F4A 135(3) . .
F6B P1 F4A 116(3) . .
F3 P1 F4A 84.6(12) . .
F4B P1 F4A 55(3) . .
F6A P1 F5B 66(3) . .
F2 P1 F5B 121.9(18) . .
F1 P1 F5B 78.2(17) . .
F5A P1 F5B 50(2) . .
F6B P1 F5B 96(3) . .
F3 P1 F5B 74.9(15) . .
F4B P1 F5B 151(3) . .
F4A P1 F5B 140.2(19) . .
P1 F1 F4A 58.9(11) . .
P1 F2 F5A 55(2) . .
P1 F4A F1 53.5(12) . .
P1 F5A F6A 55(2) . .
P1 F5A F2 53.3(15) . .
F6A F5A F2 76(3) . .
P1 F6A F5A 59(2) . .
F6B F4B P1 57(2) . .
P1 F6B F4B 61(3) . .

loop_
_geom_bond_atom_site_label_1
_geom_bond_atom_site_label_2
_geom_bond_distance
_geom_bond_site_symmetry_2
Ag1 N2 2.102(11) .
Ag1 N1 2.126(11) .
Si1 O1 1.588(11) .
Si1 C6 1.815(16) .
Si1 C7 1.84(2) .
Si1 C3 1.885(12) .
Si2 O1 1.620(12) 7_657
Si2 C14 1.83(2) .
Si2 C13 1.842(15) .
Si2 C10 1.887(13) .
O1 Si2 1.620(12) 7_657
N1 C1 1.304(19) .
N1 C5 1.322(18) .
N2 C8 1.292(19) .
N2 C12 1.35(2) .
C1 C2 1.38(2) .
C2 C3 1.406(18) .
C3 C4 1.347(17) .
C4 C5 1.374(19) .
C8 C9 1.398(19) .
C9 C10 1.378(19) .
C10 C11 1.39(2) .
C11 C12 1.36(2) .
P1 F6A 1.45(4) .
P1 F2 1.486(15) .
P1 F1 1.510(16) .
P1 F5A 1.51(4) .
P1 F6B 1.52(4) .
P1 F3 1.543(14) .
P1 F4B 1.58(4) .
P1 F4A 1.61(3) .
P1 F5B 1.68(4) .
F1 F4A 1.74(4) .
F2 F5A 1.76(5) .
F5A F6A 1.62(7) .
F4B F6B 1.58(7) .
